data_7060132
loop_
_publ_author_name
'Marfin, Yu. S.'
'Usoltsev, S. D.'
'Kazak, A. V.'
'Vodyanova, O. S.'
'Novikova, N. E.'
'Verin, I. A.'
'Rumyantsev, E. V.'
'Kholodkov, I. V.'
'Merkushev, D. A.'

_publ_section_title
;
 Supramolecular organization and optical properties of BODIPY derivatives
 in Langmuir--Schaefer films
;
_journal_issue 44
_journal_name_full 'New Journal of Chemistry'
_journal_page_first 19046
_journal_page_last 19053
_journal_paper_doi 10.1039/D0NJ02855J
_journal_volume 44
_journal_year 2020
_chemical_formula_moiety 'C33 H31 B1 F2 N2'
_chemical_formula_sum 'C33 H31 B F2 N2'
_chemical_formula_weight 504.4
_space_group_IT_number 14
_space_group_name_Hall '-P 2yn'
_space_group_name_H-M_alt 'P 1 21/n 1'
_symmetry_cell_setting monoclinic
_symmetry_Int_Tables_number 14
_symmetry_space_group_name_Hall '-P 2yn'
_symmetry_space_group_name_H-M 'P 1 21/n 1'
_audit_block_doi 10.5517/ccdc.csd.cc1q4589
_audit_update_record
;
2020-10-06 deposited with the CCDC.	2020-10-12 downloaded from the CCDC.
;
_cell_angle_alpha 90
_cell_angle_beta 92.072(4)
_cell_angle_gamma 90
_cell_formula_units_Z 4
_cell_length_a 7.8921(3)
_cell_length_b 25.8627(13)
_cell_length_c 15.1136(8)
_cell_measurement_reflns_used 3070
_cell_measurement_temperature 295.00(10)
_cell_measurement_theta_max 21.12
_cell_measurement_theta_min 3.74
_cell_volume 3082.8(3)
_computing_cell_refinement 'CrysAlisPro 1.171.38.43 (Rigaku OD, 2015)'
_computing_data_collection 'CrysAlisPro 1.171.38.43 (Rigaku OD, 2015)'
_computing_data_reduction 'CrysAlisPro 1.171.38.43 (Rigaku OD, 2015)'
_computing_molecular_graphics 'ChemCraft (https://www.chemcraftprog.com/)'
_computing_publication_material 'Jana2006 (Petricek et al., 2014)'
_computing_structure_refinement 'Jana2006 (Petricek et al., 2014)'
_computing_structure_solution 'Superflip (Palatinus et al., 2007)'
_diffrn_ambient_temperature 295
_diffrn_detector 'CCD plate'
_diffrn_detector_area_resol_mean 16.1745
_diffrn_measured_fraction_theta_full 0.98
_diffrn_measured_fraction_theta_max 0.98
_diffrn_measurement_device 'four-circle diffractometer'
_diffrn_measurement_device_type 'Xcalibur, EosS2 with high theta cut'
_diffrn_measurement_method '\w scans'
_diffrn_radiation_monochromator graphite
_diffrn_radiation_probe x-ray
_diffrn_radiation_source 'X-ray tube'
_diffrn_radiation_type 'Mo K\a'
_diffrn_radiation_wavelength 0.71073
_diffrn_reflns_av_R_equivalents 0.147
_diffrn_reflns_av_sigmaI/netI 0.3968
_diffrn_reflns_limit_h_max 8
_diffrn_reflns_limit_h_min -9
_diffrn_reflns_limit_k_max 31
_diffrn_reflns_limit_k_min -31
_diffrn_reflns_limit_l_max 18
_diffrn_reflns_limit_l_min -18
_diffrn_reflns_number 68042
_diffrn_reflns_theta_full 25.24
_diffrn_reflns_theta_max 25.27
_diffrn_reflns_theta_min 3.35
_diffrn_source 'fine-focus sealed X-ray tube'
_exptl_absorpt_coefficient_mu 0.071
_exptl_absorpt_correction_T_max 1.071
_exptl_absorpt_correction_T_min 0.950
_exptl_absorpt_correction_type analytical
_exptl_absorpt_process_details
;
CrysAlisPro 1.171.38.43 (Rigaku Oxford Diffraction, 2015)
Analytical numeric absorption correction using a multifaceted crystal
			model based on expressions derived by R.C. Clark & J.S. Reid.
(Clark, R. C. & Reid, J. S. (1995). Acta Cryst. A51, 887-897)
;
_exptl_crystal_colour 'wine red'
_exptl_crystal_density_diffrn 1.0868
_exptl_crystal_description block
_exptl_crystal_F_000 1064
_exptl_crystal_size_max 0.638
_exptl_crystal_size_mid 0.261
_exptl_crystal_size_min 0.129
_refine_diff_density_max 0.42
_refine_diff_density_min -0.28
_refine_ls_extinction_method none
_refine_ls_goodness_of_fit_gt 1.38
_refine_ls_goodness_of_fit_ref 1.19
_refine_ls_hydrogen_treatment constr
_refine_ls_number_constraints 0
_refine_ls_number_parameters 343
_refine_ls_number_reflns 5558
_refine_ls_number_restraints 0
_refine_ls_R_factor_all 0.1741
_refine_ls_R_factor_gt 0.0626
_refine_ls_shift/su_max 0.0090
_refine_ls_shift/su_mean 0.0011
_refine_ls_structure_factor_coef F
_refine_ls_weighting_details w=1/(\s^2^(F)+0.0035999999F^2^)
_refine_ls_weighting_scheme sigma
_refine_ls_wR_factor_gt 0.1020
_refine_ls_wR_factor_ref 0.1397
_reflns_number_gt 2278
_reflns_number_total 5558
_reflns_threshold_expression I>3\s(I)
_cod_data_source_file d0nj02855j2.cif
_cod_data_source_block I
_cod_depositor_comments
;
The following automatic conversions were performed:

data item '_diffrn_radiation_probe' value 'X-ray' was changed to
'x-ray' in accordance with the
/home/data/users/saulius/crontab/automatic-downloads/current/RSC/lib/dictionaries/cif_core.dic
dictionary named 'cif_core.dic' version 2.4.2 last updated on
2011-04-26.

Automatic conversion script
Id: cif_fix_values 7556 2019-12-06 15:28:31Z antanas 
;
_cod_original_formula_sum 'C33 H31 B1 F2 N2'
_cod_database_code 7060132

loop_
_space_group_symop_id
_space_group_symop_operation_xyz
1 x,y,z
2 -x+1/2,y+1/2,-z+1/2
3 -x,-y,-z
4 x+1/2,-y+1/2,z+1/2

loop_
_atom_site_label
_atom_site_type_symbol
_atom_site_fract_x
_atom_site_fract_y
_atom_site_fract_z
_atom_site_adp_type
_atom_site_U_iso_or_equiv
_atom_site_site_symmetry_multiplicity
_atom_site_occupancy
_atom_site_calc_flag
_atom_site_refinement_flags
_atom_site_disorder_assembly
_atom_site_disorder_group
F1 F 0.3070(3) 0.65129(10) 0.84005(18) Uani 0.0861(11) 4 1 d . . .
F2 F 0.1687(3) 0.65919(10) 0.70794(17) Uani 0.0891(11) 4 1 d . . .
N1 N 0.3538(3) 0.72772(12) 0.75502(19) Uani 0.0505(11) 4 1 d . . .
N2 N 0.0809(3) 0.71325(12) 0.82726(19) Uani 0.0503(11) 4 1 d . . .
B1 B 0.2295(6) 0.68576(19) 0.7821(3) Uani 0.0565(17) 4 1 d . . .
C1 C 0.3975(5) 0.87413(15) 1.0429(3) Uani 0.0551(15) 4 1 d . . .
C2 C 0.3694(4) 0.92740(15) 1.0601(2) Uani 0.0502(14) 4 1 d . . .
C3 C 0.3353(4) 0.85131(14) 0.9692(2) Uani 0.0482(13) 4 1 d . . .
C4 C 0.4299(5) 0.95140(18) 1.1382(3) Uani 0.0665(17) 4 1 d . . .
C5 C 0.0885(5) 0.88676(17) 0.7626(3) Uani 0.0663(17) 4 1 d . . .
C6 C -0.1618(5) 0.72811(17) 0.8960(2) Uani 0.0558(15) 4 1 d . . .
C7 C 0.0663(5) 0.93890(18) 0.7745(3) Uani 0.0726(18) 4 1 d . . .
C8 C -0.3236(5) 0.71707(19) 0.9411(3) Uani 0.0782(19) 4 1 d . . .
C9 C 0.4022(6) 1.0036(2) 1.1521(3) Uani 0.078(2) 4 1 d . . .
C10 C -0.0547(5) 0.69029(17) 0.8613(3) Uani 0.0587(15) 4 1 d . . .
C11 C 0.5804(4) 0.76779(18) 0.6999(2) Uani 0.0586(15) 4 1 d . . .
C12 C 0.5004(5) 0.72044(16) 0.7131(2) Uani 0.0555(15) 4 1 d . . .
C13 C 0.1738(4) 0.85655(14) 0.8251(2) Uani 0.0480(13) 4 1 d . . .
C14 C -0.0870(4) 0.77496(16) 0.8841(2) Uani 0.0533(14) 4 1 d . . .
C15 C 0.2406(4) 0.87951(14) 0.9027(2) Uani 0.0454(13) 4 1 d . . .
C16 C 0.2790(4) 0.95729(14) 0.9958(2) Uani 0.0483(13) 4 1 d . . .
C17 C 0.5134(6) 0.86283(18) 0.7324(3) Uani 0.0757(18) 4 1 d . . .
C18 C 0.4784(5) 0.80597(15) 0.7350(2) Uani 0.0523(14) 4 1 d . . .
C19 C 0.3168(5) 1.03304(19) 1.0873(3) Uani 0.0750(19) 4 1 d . . .
C20 C 0.7425(5) 0.77570(17) 0.6523(3) Uani 0.0734(18) 4 1 d . . .
C21 C 0.7117(5) 0.7886(2) 0.5566(3) Uani 0.097(2) 4 1 d . . .
C22 C -0.1573(5) 0.82593(18) 0.9146(3) Uani 0.0755(18) 4 1 d . . .
C23 C -0.2967(6) 0.7095(3) 1.0411(3) Uani 0.143(4) 4 1 d . . .
C24 C 0.2160(4) 0.93324(15) 0.9153(2) Uani 0.0477(13) 4 1 d . . .
C25 C -0.0770(6) 0.63268(18) 0.8623(4) Uani 0.089(2) 4 1 d . . .
C26 C 0.1668(5) 1.03919(18) 0.9438(3) Uani 0.0739(18) 4 1 d . . .
C27 C 0.1062(5) 1.01771(16) 0.8687(3) Uani 0.0744(19) 4 1 d . . .
C28 C 0.5596(5) 0.66806(18) 0.6878(3) Uani 0.086(2) 4 1 d . . .
C29 C 0.2543(5) 1.01012(16) 1.0092(3) Uani 0.0568(15) 4 1 d . . .
C30 C 0.1272(5) 0.96354(16) 0.8513(3) Uani 0.0599(16) 4 1 d . . .
C31 C 0.3353(4) 0.78105(15) 0.7695(2) Uani 0.0481(13) 4 1 d . . .
C32 C 0.0661(4) 0.76652(15) 0.8398(2) Uani 0.0488(14) 4 1 d . . .
C33 C 0.1934(4) 0.79954(14) 0.8108(2) Uani 0.0466(13) 4 1 d . . .
H1c1 H 0.462764 0.854006 1.085276 Uiso 0.0661 4 1 d . . .
H1c3 H 0.354781 0.815036 0.960643 Uiso 0.0578 4 1 d . . .
H1c4 H 0.490978 0.931483 1.182386 Uiso 0.0798 4 1 d . . .
H1c5 H 0.043495 0.87083 0.709373 Uiso 0.0796 4 1 d . . .
H1c7 H 0.007907 0.958739 0.729165 Uiso 0.0871 4 1 d . . .
H1c8 H -0.375657 0.686706 0.915678 Uiso 0.0938 4 1 d . . .
H2c8 H -0.402115 0.744874 0.930028 Uiso 0.0938 4 1 d . . .
H1c9 H 0.441843 1.019539 1.206314 Uiso 0.0933 4 1 d . . .
H1c17 H 0.492943 0.877739 0.789164 Uiso 0.0909 4 1 d . . .
H2c17 H 0.629497 0.868464 0.718059 Uiso 0.0909 4 1 d . . .
H3c17 H 0.440221 0.878765 0.688173 Uiso 0.0909 4 1 d . . .
H1c19 H 0.300905 1.069416 1.096539 Uiso 0.09 4 1 d . . .
H1c20 H 0.807126 0.802863 0.680695 Uiso 0.0881 4 1 d . . .
H2c20 H 0.810682 0.745034 0.657407 Uiso 0.0881 4 1 d . . .
H1c21 H 0.817552 0.788776 0.527287 Uiso 0.1163 4 1 d . . .
H2c21 H 0.637551 0.763284 0.52962 Uiso 0.1163 4 1 d . . .
H3c21 H 0.66011 0.822185 0.551523 Uiso 0.1163 4 1 d . . .
H1c22 H -0.144141 0.851477 0.869251 Uiso 0.0905 4 1 d . . .
H2c22 H -0.27541 0.82201 0.926136 Uiso 0.0905 4 1 d . . .
H3c22 H -0.097056 0.836754 0.967714 Uiso 0.0905 4 1 d . . .
H1c23 H -0.394137 0.692783 1.064304 Uiso 0.172 4 1 d . . .
H2c23 H -0.198073 0.688509 1.052601 Uiso 0.172 4 1 d . . .
H3c23 H -0.280931 0.742581 1.069136 Uiso 0.172 4 1 d . . .
H1c25 H -0.177416 0.624109 0.893196 Uiso 0.1071 4 1 d . . .
H2c25 H -0.087717 0.620115 0.802579 Uiso 0.1071 4 1 d . . .
H3c25 H 0.019711 0.616957 0.891711 Uiso 0.1071 4 1 d . . .
H1c26 H 0.150111 1.075518 0.953192 Uiso 0.0887 4 1 d . . .
H1c27 H 0.047438 1.038937 0.825487 Uiso 0.0893 4 1 d . . .
H1c28 H 0.679894 0.668769 0.680448 Uiso 0.1029 4 1 d . . .
H2c28 H 0.533611 0.643792 0.733409 Uiso 0.1029 4 1 d . . .
H3c28 H 0.503473 0.657818 0.633162 Uiso 0.1029 4 1 d . . .

loop_
_atom_site_aniso_label
_atom_site_aniso_type_symbol
_atom_site_aniso_U_11
_atom_site_aniso_U_22
_atom_site_aniso_U_33
_atom_site_aniso_U_12
_atom_site_aniso_U_13
_atom_site_aniso_U_23
F1 F 0.0811(16) 0.0703(18) 0.107(2) 0.0137(13) 0.0115(15) 0.0193(15)
F2 F 0.0860(17) 0.098(2) 0.0842(19) -0.0220(14) 0.0082(14) -0.0483(15)
N1 N 0.0489(18) 0.053(2) 0.0496(19) 0.0026(15) 0.0030(14) -0.0144(15)
N2 N 0.0452(17) 0.055(2) 0.0504(19) -0.0032(15) -0.0006(14) -0.0072(16)
B1 B 0.062(3) 0.051(3) 0.056(3) -0.004(2) -0.003(2) -0.011(2)
C1 C 0.060(2) 0.053(3) 0.052(3) 0.0008(19) 0.0016(19) 0.007(2)
C2 C 0.048(2) 0.051(3) 0.052(2) -0.0103(18) 0.0101(18) -0.0018(19)
C3 C 0.053(2) 0.038(2) 0.053(2) 0.0033(17) 0.0008(18) -0.0042(18)
C4 C 0.076(3) 0.068(3) 0.056(3) -0.012(2) 0.005(2) -0.004(2)
C5 C 0.070(3) 0.062(3) 0.066(3) 0.005(2) -0.017(2) 0.000(2)
C6 C 0.049(2) 0.073(3) 0.045(2) -0.006(2) -0.0011(18) -0.004(2)
C7 C 0.076(3) 0.069(3) 0.072(3) 0.013(2) -0.014(2) 0.013(3)
C8 C 0.050(2) 0.124(4) 0.060(3) -0.010(2) 0.000(2) 0.003(3)
C9 C 0.090(3) 0.076(4) 0.068(3) -0.024(3) 0.017(3) -0.018(3)
C10 C 0.053(2) 0.069(3) 0.053(2) -0.012(2) -0.0022(19) -0.010(2)
C11 C 0.043(2) 0.085(3) 0.047(2) -0.002(2) -0.0010(18) -0.012(2)
C12 C 0.046(2) 0.072(3) 0.048(2) 0.004(2) -0.0005(18) -0.016(2)
C13 C 0.045(2) 0.051(3) 0.048(2) 0.0058(17) -0.0007(17) -0.0024(18)
C14 C 0.046(2) 0.069(3) 0.045(2) 0.008(2) -0.0056(17) -0.005(2)
C15 C 0.0395(19) 0.049(3) 0.048(2) 0.0014(16) 0.0034(17) -0.0003(18)
C16 C 0.044(2) 0.046(2) 0.055(2) -0.0014(17) 0.0142(17) -0.0048(19)
C17 C 0.067(3) 0.090(4) 0.071(3) -0.019(2) 0.005(2) 0.000(3)
C18 C 0.055(2) 0.054(3) 0.047(2) -0.010(2) -0.0052(18) -0.0038(19)
C19 C 0.077(3) 0.054(3) 0.096(4) -0.007(2) 0.021(3) -0.018(3)
C20 C 0.053(2) 0.113(4) 0.055(3) -0.004(2) 0.006(2) -0.005(3)
C21 C 0.065(3) 0.161(6) 0.066(3) -0.003(3) 0.013(2) -0.004(3)
C22 C 0.057(3) 0.089(4) 0.081(3) 0.018(2) 0.009(2) -0.009(3)
C23 C 0.069(3) 0.296(10) 0.065(4) -0.017(5) 0.008(3) 0.025(5)
C24 C 0.0391(19) 0.046(3) 0.058(3) 0.0027(16) 0.0090(17) 0.0015(19)
C25 C 0.080(3) 0.080(4) 0.109(4) -0.021(3) 0.015(3) -0.008(3)
C26 C 0.071(3) 0.048(3) 0.103(4) 0.002(2) 0.006(3) -0.014(3)
C27 C 0.070(3) 0.042(3) 0.110(4) 0.015(2) -0.005(3) 0.011(3)
C28 C 0.071(3) 0.094(4) 0.094(4) 0.014(3) 0.015(3) -0.028(3)
C29 C 0.050(2) 0.051(3) 0.070(3) -0.0040(19) 0.013(2) -0.011(2)
C30 C 0.053(2) 0.055(3) 0.071(3) 0.0072(19) -0.003(2) 0.001(2)
C31 C 0.044(2) 0.054(3) 0.046(2) -0.0006(18) -0.0033(17) -0.0055(18)
C32 C 0.048(2) 0.050(3) 0.047(2) 0.0062(18) -0.0066(17) -0.0064(18)
C33 C 0.048(2) 0.054(3) 0.038(2) -0.0012(18) -0.0088(17) -0.0029(17)

loop_
_atom_type_symbol
_atom_type_scat_dispersion_real
_atom_type_scat_dispersion_imag
_atom_type_scat_source
C 0.0033 0.0016 'International Tables Vol C tables 4.2.6.8 and 6.1.1.1'
H 0.0000 0.0000 'International Tables Vol C tables 4.2.6.8 and 6.1.1.1'
B 0.0013 0.0007 'International Tables Vol C tables 4.2.6.8 and 6.1.1.1'
F 0.0171 0.0103 'International Tables Vol C tables 4.2.6.8 and 6.1.1.1'
N 0.0061 0.0033 'International Tables Vol C tables 4.2.6.8 and 6.1.1.1'

loop_
_exptl_crystal_face_index_h
_exptl_crystal_face_index_k
_exptl_crystal_face_index_l
_exptl_crystal_face_perp_dist
? ? ? ?

loop_
_geom_angle_atom_site_label_1
_geom_angle_atom_site_label_2
_geom_angle_atom_site_label_3
_geom_angle_site_symmetry_1
_geom_angle_site_symmetry_2
_geom_angle_site_symmetry_3
_geom_angle
_geom_angle_publ_flag
F1 B1 F2 . . . 109.0(4) ?
F1 B1 N1 . . . 110.8(3) ?
F1 B1 N2 . . . 110.0(3) ?
F2 B1 N1 . . . 110.0(3) ?
F2 B1 N2 . . . 109.8(3) ?
N1 B1 N2 . . . 107.2(3) ?
C2 C1 C3 . . . 121.6(3) ?
C2 C1 H1c1 . . . 119.19 ?
C3 C1 H1c1 . . . 119.19 ?
C1 C2 C4 . . . 122.2(3) ?
C1 C2 C16 . . . 118.9(3) ?
C4 C2 C16 . . . 119.0(4) ?
C1 C3 C15 . . . 121.8(3) ?
C1 C3 H1c3 . . . 119.12 ?
C15 C3 H1c3 . . . 119.12 ?
C2 C4 C9 . . . 120.6(4) ?
C2 C4 H1c4 . . . 119.71 ?
C9 C4 H1c4 . . . 119.71 ?
C7 C5 C13 . . . 121.8(4) ?
C7 C5 H1c5 . . . 119.1 ?
C13 C5 H1c5 . . . 119.1 ?
C8 C6 C10 . . . 124.8(4) ?
C8 C6 C14 . . . 127.6(4) ?
C10 C6 C14 . . . 107.5(3) ?
C5 C7 C30 . . . 121.1(4) ?
C5 C7 H1c7 . . . 119.46 ?
C30 C7 H1c7 . . . 119.46 ?
C6 C8 C23 . . . 112.6(3) ?
C6 C8 H1c8 . . . 109.47 ?
C6 C8 H2c8 . . . 109.47 ?
C23 C8 H1c8 . . . 109.47 ?
C23 C8 H2c8 . . . 109.47 ?
H1c8 C8 H2c8 . . . 106.19 ?
C4 C9 C19 . . . 120.0(4) ?
C4 C9 H1c9 . . . 119.98 ?
C19 C9 H1c9 . . . 119.98 ?
N2 C10 C6 . . . 109.5(4) ?
N2 C10 C25 . . . 122.6(4) ?
C6 C10 C25 . . . 127.9(4) ?
C12 C11 C18 . . . 107.3(3) ?
C12 C11 C20 . . . 125.8(4) ?
C18 C11 C20 . . . 126.8(4) ?
N1 C12 C11 . . . 110.1(3) ?
N1 C12 C28 . . . 122.0(4) ?
C11 C12 C28 . . . 127.9(3) ?
C5 C13 C15 . . . 119.5(3) ?
C5 C13 C33 . . . 120.5(3) ?
C15 C13 C33 . . . 120.0(3) ?
C6 C14 C22 . . . 124.8(3) ?
C6 C14 C32 . . . 107.8(3) ?
C22 C14 C32 . . . 127.4(4) ?
C3 C15 C13 . . . 122.9(3) ?
C3 C15 C24 . . . 118.5(3) ?
C13 C15 C24 . . . 118.6(3) ?
C2 C16 C24 . . . 119.7(3) ?
C2 C16 C29 . . . 120.3(3) ?
C24 C16 C29 . . . 120.0(3) ?
C18 C17 H1c17 . . . 109.47 ?
C18 C17 H2c17 . . . 109.47 ?
C18 C17 H3c17 . . . 109.47 ?
H1c17 C17 H2c17 . . . 109.47 ?
H1c17 C17 H3c17 . . . 109.47 ?
H2c17 C17 H3c17 . . . 109.47 ?
C11 C18 C17 . . . 125.3(4) ?
C11 C18 C31 . . . 107.3(3) ?
C17 C18 C31 . . . 127.4(3) ?
C9 C19 C29 . . . 120.6(4) ?
C9 C19 H1c19 . . . 119.7 ?
C29 C19 H1c19 . . . 119.7 ?
C11 C20 C21 . . . 112.4(3) ?
C11 C20 H1c20 . . . 109.47 ?
C11 C20 H2c20 . . . 109.47 ?
C21 C20 H1c20 . . . 109.47 ?
C21 C20 H2c20 . . . 109.47 ?
H1c20 C20 H2c20 . . . 106.36 ?
C20 C21 H1c21 . . . 109.47 ?
C20 C21 H2c21 . . . 109.47 ?
C20 C21 H3c21 . . . 109.47 ?
H1c21 C21 H2c21 . . . 109.47 ?
H1c21 C21 H3c21 . . . 109.47 ?
H2c21 C21 H3c21 . . . 109.47 ?
C14 C22 H1c22 . . . 109.47 ?
C14 C22 H2c22 . . . 109.47 ?
C14 C22 H3c22 . . . 109.47 ?
H1c22 C22 H2c22 . . . 109.47 ?
H1c22 C22 H3c22 . . . 109.47 ?
H2c22 C22 H3c22 . . . 109.47 ?
C8 C23 H1c23 . . . 109.47 ?
C8 C23 H2c23 . . . 109.47 ?
C8 C23 H3c23 . . . 109.47 ?
H1c23 C23 H2c23 . . . 109.47 ?
H1c23 C23 H3c23 . . . 109.47 ?
H2c23 C23 H3c23 . . . 109.47 ?
C15 C24 C16 . . . 119.5(3) ?
C15 C24 C30 . . . 121.3(3) ?
C16 C24 C30 . . . 119.2(3) ?
C10 C25 H1c25 . . . 109.47 ?
C10 C25 H2c25 . . . 109.47 ?
C10 C25 H3c25 . . . 109.47 ?
H1c25 C25 H2c25 . . . 109.47 ?
H1c25 C25 H3c25 . . . 109.47 ?
H2c25 C25 H3c25 . . . 109.47 ?
C27 C26 C29 . . . 121.8(4) ?
C27 C26 H1c26 . . . 119.09 ?
C29 C26 H1c26 . . . 119.09 ?
C26 C27 C30 . . . 121.4(4) ?
C26 C27 H1c27 . . . 119.29 ?
C30 C27 H1c27 . . . 119.3 ?
C12 C28 H1c28 . . . 109.47 ?
C12 C28 H2c28 . . . 109.47 ?
C12 C28 H3c28 . . . 109.47 ?
H1c28 C28 H2c28 . . . 109.47 ?
H1c28 C28 H3c28 . . . 109.47 ?
H2c28 C28 H3c28 . . . 109.47 ?
C16 C29 C19 . . . 119.5(4) ?
C16 C29 C26 . . . 119.3(4) ?
C19 C29 C26 . . . 121.2(4) ?
C7 C30 C24 . . . 117.7(4) ?
C7 C30 C27 . . . 124.0(4) ?
C24 C30 C27 . . . 118.3(4) ?
N1 C31 C18 . . . 107.5(3) ?
N1 C31 C33 . . . 119.9(3) ?
C18 C31 C33 . . . 132.6(4) ?
N2 C32 C14 . . . 107.0(3) ?
N2 C32 C33 . . . 119.7(3) ?
C14 C32 C33 . . . 133.3(4) ?
C13 C33 C31 . . . 119.5(3) ?
C13 C33 C32 . . . 118.4(3) ?
C31 C33 C32 . . . 122.0(3) ?

loop_
_geom_bond_atom_site_label_1
_geom_bond_atom_site_label_2
_geom_bond_site_symmetry_1
_geom_bond_site_symmetry_2
_geom_bond_distance
_geom_bond_publ_flag
B1 F1 . . 1.378(5) ?
B1 F2 . . 1.385(5) ?
B1 N1 . . 1.528(6) ?
B1 N2 . . 1.551(5) ?
C1 C2 . . 1.421(5) ?
C1 C3 . . 1.339(5) ?
C1 H1c1 . . 0.96 ?
C2 C4 . . 1.401(6) ?
C2 C16 . . 1.414(5) ?
C3 C15 . . 1.430(5) ?
C3 H1c3 . . 0.96 ?
C4 C9 . . 1.385(7) ?
C4 H1c4 . . 0.96 ?
C5 C7 . . 1.373(6) ?
C5 C13 . . 1.382(5) ?
C5 H1c5 . . 0.96 ?
C6 C8 . . 1.497(5) ?
C6 C10 . . 1.406(6) ?
C6 C14 . . 1.362(6) ?
C7 C30 . . 1.395(6) ?
C7 H1c7 . . 0.96 ?
C8 C23 . . 1.531(6) ?
C8 H1c8 . . 0.96 ?
C8 H2c8 . . 0.96 ?
C9 C19 . . 1.394(7) ?
C9 H1c9 . . 0.96 ?
C10 N2 . . 1.343(5) ?
C10 C25 . . 1.501(6) ?
C11 C12 . . 1.395(6) ?
C11 C18 . . 1.391(6) ?
C11 C20 . . 1.504(5) ?
C12 N1 . . 1.352(5) ?
C12 C28 . . 1.488(6) ?
C13 C15 . . 1.401(5) ?
C13 C33 . . 1.499(5) ?
C14 C22 . . 1.508(6) ?
C14 C32 . . 1.420(5) ?
C15 C24 . . 1.417(5) ?
C16 C24 . . 1.439(5) ?
C16 C29 . . 1.396(5) ?
C17 C18 . . 1.497(6) ?
C17 H1c17 . . 0.96 ?
C17 H2c17 . . 0.96 ?
C17 H3c17 . . 0.96 ?
C18 C31 . . 1.417(5) ?
C19 C29 . . 1.395(6) ?
C19 H1c19 . . 0.96 ?
C20 C21 . . 1.496(6) ?
C20 H1c20 . . 0.96 ?
C20 H2c20 . . 0.96 ?
C21 H1c21 . . 0.96 ?
C21 H2c21 . . 0.96 ?
C21 H3c21 . . 0.96 ?
C22 H1c22 . . 0.96 ?
C22 H2c22 . . 0.96 ?
C22 H3c22 . . 0.96 ?
C23 H1c23 . . 0.96 ?
C23 H2c23 . . 0.96 ?
C23 H3c23 . . 0.96 ?
C24 C30 . . 1.411(5) ?
C25 H1c25 . . 0.96 ?
C25 H2c25 . . 0.96 ?
C25 H3c25 . . 0.96 ?
C26 C27 . . 1.336(7) ?
C26 C29 . . 1.404(6) ?
C26 H1c26 . . 0.96 ?
C27 C30 . . 1.436(6) ?
C27 H1c27 . . 0.96 ?
C28 H1c28 . . 0.96 ?
C28 H2c28 . . 0.96 ?
C28 H3c28 . . 0.96 ?
C31 N1 . . 1.405(5) ?
C31 C33 . . 1.386(5) ?
C32 N2 . . 1.396(5) ?
C32 C33 . . 1.401(5) ?

loop_
_geom_hbond_atom_site_label_D
_geom_hbond_atom_site_label_H
_geom_hbond_atom_site_label_A
_geom_hbond_site_symmetry_D
_geom_hbond_site_symmetry_H
_geom_hbond_site_symmetry_A
_geom_hbond_distance_DH
_geom_hbond_distance_HA
_geom_hbond_distance_DA
_geom_hbond_angle_DHA
_geom_hbond_publ_flag
? ? ? ? ? ? ? ? ? ? ?

loop_
_geom_torsion_atom_site_label_1
_geom_torsion_atom_site_label_2
_geom_torsion_atom_site_label_3
_geom_torsion_atom_site_label_4
_geom_torsion_site_symmetry_1
_geom_torsion_site_symmetry_2
_geom_torsion_site_symmetry_3
_geom_torsion_site_symmetry_4
_geom_torsion
_geom_torsion_publ_flag
? ? ? ? ? ? ? ? ? ?

loop_
_restr_angle_atom_site_label_1
_restr_angle_site_symmetry_1
_restr_angle_atom_site_label_2
_restr_angle_site_symmetry_2
_restr_angle_atom_site_label_3
_restr_angle_site_symmetry_3
_restr_angle_target
_restr_angle_target_weight_param
? ? ? ? ? ? ? ?

loop_
_restr_distance_atom_site_label_1
_restr_distance_site_symmetry_1
_restr_distance_atom_site_label_2
_restr_distance_site_symmetry_2
_restr_distance_target
_restr_distance_target_weight_param
? ? ? ? ? ?

loop_
_restr_equal_angle_atom_site_label_1
_restr_equal_angle_site_symmetry_1
_restr_equal_angle_atom_site_label_2
_restr_equal_angle_site_symmetry_2
_restr_equal_angle_atom_site_label_3
_restr_equal_angle_site_symmetry_3
_restr_equal_angle_class_class_id
_restr_equal_angle_class_target_weight_param
? ? ? ? ? ? ? ?

loop_
_restr_equal_distance_atom_site_label_1
_restr_equal_distance_site_symmetry_1
_restr_equal_distance_atom_site_label_2
_restr_equal_distance_site_symmetry_2
_restr_equal_distance_class_class_id
_restr_equal_distance_class_target_weight_param
? ? ? ? ? ?

loop_
_restr_equal_torsion_atom_site_label_1
_restr_equal_torsion_site_symmetry_1
_restr_equal_torsion_atom_site_label_2
_restr_equal_torsion_site_symmetry_2
_restr_equal_torsion_atom_site_label_3
_restr_equal_torsion_site_symmetry_3
_restr_equal_torsion_atom_site_label_4
_restr_equal_torsion_site_symmetry_4
_restr_equal_torsion_class_class_id
_restr_equal_torsion_class_target_weight_param
? ? ? ? ? ? ? ? ? ?

loop_
_restr_torsion_atom_site_label_1
_restr_torsion_site_symmetry_1
_restr_torsion_atom_site_label_2
_restr_torsion_site_symmetry_2
_restr_torsion_atom_site_label_3
_restr_torsion_site_symmetry_3
_restr_torsion_atom_site_label_4
_restr_torsion_site_symmetry_4
_restr_torsion_angle_target
_restr_torsion_weight_param
? ? ? ? ? ? ? ? ? ?

loop_
_twin_individual_id
_twin_individual_mass_fraction_refined
_twin_individual_twin_matrix_11
_twin_individual_twin_matrix_12
_twin_individual_twin_matrix_13
_twin_individual_twin_matrix_21
_twin_individual_twin_matrix_22
_twin_individual_twin_matrix_23
_twin_individual_twin_matrix_31
_twin_individual_twin_matrix_32
_twin_individual_twin_matrix_33
? ? ? ? ? ? ? ? ? ? ?

loop_
_jana_atom_site_adp_c_label
_jana_atom_site_adp_c_type_symbol
_jana_atom_site_adp_c_111
_jana_atom_site_adp_c_112
_jana_atom_site_adp_c_113
_jana_atom_site_adp_c_122
_jana_atom_site_adp_c_123
_jana_atom_site_adp_c_133
_jana_atom_site_adp_c_222
_jana_atom_site_adp_c_223
_jana_atom_site_adp_c_233
_jana_atom_site_adp_c_333
? ? ? ? ? ? ? ? ? ? ? ?

loop_
_jana_atom_site_adp_d_label
_jana_atom_site_adp_d_type_symbol
_jana_atom_site_adp_d_1111
_jana_atom_site_adp_d_1112
_jana_atom_site_adp_d_1113
_jana_atom_site_adp_d_1122
_jana_atom_site_adp_d_1123
_jana_atom_site_adp_d_1133
_jana_atom_site_adp_d_1222
_jana_atom_site_adp_d_1223
_jana_atom_site_adp_d_1233
_jana_atom_site_adp_d_1333
_jana_atom_site_adp_d_2222
_jana_atom_site_adp_d_2223
_jana_atom_site_adp_d_2233
_jana_atom_site_adp_d_2333
_jana_atom_site_adp_d_3333
? ? ? ? ? ? ? ? ? ? ? ? ? ? ? ? ?

loop_
_jana_atom_site_adp_e_label
_jana_atom_site_adp_e_type_symbol
_jana_atom_site_adp_e_11111
_jana_atom_site_adp_e_11112
_jana_atom_site_adp_e_11113
_jana_atom_site_adp_e_11122
_jana_atom_site_adp_e_11123
_jana_atom_site_adp_e_11133
_jana_atom_site_adp_e_11222
_jana_atom_site_adp_e_11223
_jana_atom_site_adp_e_11233
_jana_atom_site_adp_e_11333
_jana_atom_site_adp_e_12222
_jana_atom_site_adp_e_12223
_jana_atom_site_adp_e_12233
_jana_atom_site_adp_e_12333
_jana_atom_site_adp_e_13333
_jana_atom_site_adp_e_22222
_jana_atom_site_adp_e_22223
_jana_atom_site_adp_e_22233
_jana_atom_site_adp_e_22333
_jana_atom_site_adp_e_23333
_jana_atom_site_adp_e_33333
? ? ? ? ? ? ? ? ? ? ? ? ? ? ? ? ? ? ? ? ? ? ?

loop_
_jana_atom_site_adp_f_label
_jana_atom_site_adp_f_type_symbol
_jana_atom_site_adp_f_111111
_jana_atom_site_adp_f_111112
_jana_atom_site_adp_f_111113
_jana_atom_site_adp_f_111122
_jana_atom_site_adp_f_111123
_jana_atom_site_adp_f_111133
_jana_atom_site_adp_f_111222
_jana_atom_site_adp_f_111223
_jana_atom_site_adp_f_111233
_jana_atom_site_adp_f_111333
_jana_atom_site_adp_f_112222
_jana_atom_site_adp_f_112223
_jana_atom_site_adp_f_112233
_jana_atom_site_adp_f_112333
_jana_atom_site_adp_f_113333
_jana_atom_site_adp_f_122222
_jana_atom_site_adp_f_122223
_jana_atom_site_adp_f_122233
_jana_atom_site_adp_f_122333
_jana_atom_site_adp_f_123333
_jana_atom_site_adp_f_133333
_jana_atom_site_adp_f_222222
_jana_atom_site_adp_f_222223
_jana_atom_site_adp_f_222233
_jana_atom_site_adp_f_222333
_jana_atom_site_adp_f_223333
_jana_atom_site_adp_f_233333
_jana_atom_site_adp_f_333333
? ? ? ? ? ? ? ? ? ? ? ? ? ? ? ? ? ? ? ? ? ? ? ? ? ? ? ? ? ?
